data_7703082
loop_
_publ_author_name
'Yuan, Jian-Tao'
'Hou, Juan-Juan'
'Liu, Xue-Li'
'Feng, Ya-Ru'
'Zhang, Xian-Ming'

_publ_section_title
;
 Optimized trimetallic benzotriazole-5-carboxylate MOFs with coordinately
 unsaturated active sites as an efficient electrocatalyst for the oxygen
 evolution reaction.
;
_journal_issue 3
_journal_name_full 'Dalton transactions (Cambridge, England : 2003)'
_journal_page_first 750
_journal_page_last 756
_journal_paper_doi 10.1039/c9dt04295d
_journal_volume 49
_journal_year 2020
_chemical_formula_sum 'C14 H7 Co2.79 Fe0.21 N6 O6'
_chemical_formula_weight 531.40
_space_group_crystal_system monoclinic
_space_group_IT_number 15
_space_group_name_Hall '-C 2yc'
_space_group_name_H-M_alt 'C 1 2/c 1'
_atom_sites_solution_hydrogens geom
_audit_creation_method SHELXL-2016/6
_audit_update_record
;
2019-11-05 deposited with the CCDC.	2019-12-04 downloaded from the CCDC.
;
_cell_angle_alpha 90
_cell_angle_beta 95.34(3)
_cell_angle_gamma 90
_cell_formula_units_Z 4
_cell_length_a 17.648(6)
_cell_length_b 13.038(4)
_cell_length_c 11.183(2)
_cell_measurement_reflns_used 847
_cell_measurement_temperature 293(2)
_cell_measurement_theta_max 26.9790
_cell_measurement_theta_min 3.8730
_cell_volume 2562.0(13)
_computing_structure_refinement 'SHELXL-2016/6 (Sheldrick, 2016)'
_diffrn_ambient_temperature 293(2)
_diffrn_measured_fraction_theta_full 0.998
_diffrn_measured_fraction_theta_max 0.983
_diffrn_measurement_device_type 'Xcalibur, Eos, Gemini'
_diffrn_radiation_type MoK\a
_diffrn_radiation_wavelength 0.71073
_diffrn_reflns_av_R_equivalents 0.0655
_diffrn_reflns_av_unetI/netI 0.1477
_diffrn_reflns_Laue_measured_fraction_full 0.998
_diffrn_reflns_Laue_measured_fraction_max 0.983
_diffrn_reflns_limit_h_max 22
_diffrn_reflns_limit_h_min -21
_diffrn_reflns_limit_k_max 16
_diffrn_reflns_limit_k_min -10
_diffrn_reflns_limit_l_max 10
_diffrn_reflns_limit_l_min -14
_diffrn_reflns_number 4695
_diffrn_reflns_point_group_measured_fraction_full 0.998
_diffrn_reflns_point_group_measured_fraction_max 0.983
_diffrn_reflns_theta_full 25.242
_diffrn_reflns_theta_max 26.990
_diffrn_reflns_theta_min 3.622
_exptl_absorpt_coefficient_mu 1.936
_exptl_absorpt_correction_type multi-scan
_exptl_crystal_colour purple
_exptl_crystal_density_diffrn 1.378
_exptl_crystal_description column
_exptl_crystal_F_000 1047
_exptl_transmission_factor_max 1.00000
_exptl_transmission_factor_min 0.39239
_refine_diff_density_max 0.687
_refine_diff_density_min -0.643
_refine_diff_density_rms 0.122
_refine_ls_extinction_method none
_refine_ls_goodness_of_fit_ref 1.004
_refine_ls_hydrogen_treatment constr
_refine_ls_matrix_type full
_refine_ls_number_parameters 132
_refine_ls_number_reflns 2746
_refine_ls_number_restraints 0
_refine_ls_restrained_S_all 1.004
_refine_ls_R_factor_all 0.1093
_refine_ls_R_factor_gt 0.0591
_refine_ls_shift/su_max 0.000
_refine_ls_shift/su_mean 0.000
_refine_ls_structure_factor_coef Fsqd
_refine_ls_weighting_details 'w=1/[\s^2^(Fo^2^)+(0.0306P)^2^] where P=(Fo^2^+2Fc^2^)/3'
_refine_ls_weighting_scheme calc
_refine_ls_wR_factor_gt 0.1126
_refine_ls_wR_factor_ref 0.1338
_reflns_Friedel_coverage 0.000
_reflns_number_gt 1643
_reflns_number_total 2746
_reflns_threshold_expression 'I > 2\s(I)'
_cod_data_source_file c9dt04295d2.cif
_cod_data_source_block 2_sq
_cod_depositor_comments 'Adding full bibliography for 7703080--7703082.cif.'
_cod_original_cell_volume 2562.1(13)
_cod_original_sg_symbol_H-M 'C 2/c'
_cod_database_code 7703082
_shelx_shelxl_version_number 2016/6
_shelx_space_group_comment
;
The symmetry employed for this shelxl refinement is uniquely defined
by the following loop, which should always be used as a source of
symmetry information in preference to the above space-group names.
They are only intended as comments.
;
_shelx_estimated_absorpt_t_min 0.39239
_shelx_estimated_absorpt_t_max 1.00000

loop_
_space_group_symop_operation_xyz
'x, y, z'
'-x, y, -z+1/2'
'x+1/2, y+1/2, z'
'-x+1/2, y+1/2, -z+1/2'
'-x, -y, -z'
'x, -y, z-1/2'
'-x+1/2, -y+1/2, -z'
'x+1/2, -y+1/2, z-1/2'

loop_
_atom_site_label
_atom_site_type_symbol
_atom_site_fract_x
_atom_site_fract_y
_atom_site_fract_z
_atom_site_U_iso_or_equiv
_atom_site_adp_type
_atom_site_occupancy
_atom_site_site_symmetry_order
_atom_site_calc_flag
_atom_site_refinement_flags_posn
_atom_site_refinement_flags_adp
_atom_site_refinement_flags_occupancy
Co2 Co 0.41976(5) 0.05775(6) -0.00129(6) 0.0233(3) Uani 0.93 1 d . . P
Fe2 Fe 0.41976(5) 0.05775(6) -0.00129(6) 0.0233(3) Uani 0.07 1 d . . P
Co1 Co 0.500000 0.09238(9) -0.250000 0.0215(3) Uani 0.93 2 d S T P
Fe1 Fe 0.500000 0.09238(9) -0.250000 0.0215(3) Uani 0.07 2 d S T P
O3 O 0.5212(2) 0.0795(3) -0.0662(3) 0.0211(9) Uani 1 1 d . . .
C1 C 0.3098(4) 0.1095(4) 0.2049(5) 0.0269(15) Uani 1 1 d . . .
C2 C 0.3122(4) 0.0872(5) 0.3252(5) 0.0256(15) Uani 1 1 d . . .
C3 C 0.2581(4) 0.1260(5) 0.3968(5) 0.0366(18) Uani 1 1 d . . .
H3 H 0.260726 0.111619 0.478519 0.044 Uiso 1 1 calc R U .
C4 C 0.2012(4) 0.1857(5) 0.3428(5) 0.0359(17) Uani 1 1 d . . .
H4 H 0.164361 0.211737 0.388723 0.043 Uiso 1 1 calc R U .
C5 C 0.1969(4) 0.2089(5) 0.2186(5) 0.0256(15) Uani 1 1 d . . .
C6 C 0.2510(4) 0.1720(5) 0.1486(5) 0.0287(16) Uani 1 1 d . . .
H6 H 0.249144 0.187392 0.067230 0.034 Uiso 1 1 calc R U .
C7 C 0.1334(4) 0.2794(5) 0.1691(5) 0.0270(15) Uani 1 1 d . . .
O1 O 0.1371(2) 0.3145(3) 0.0643(3) 0.0314(11) Uani 1 1 d . . .
O2 O 0.0821(2) 0.2956(3) 0.2355(3) 0.0320(11) Uani 1 1 d . . .
N1 N 0.3708(3) 0.0637(4) 0.1606(4) 0.0243(12) Uani 1 1 d . . .
N2 N 0.4092(3) 0.0149(4) 0.2542(4) 0.0229(12) Uani 1 1 d . . .
N3 N 0.3743(3) 0.0286(4) 0.3538(4) 0.0240(12) Uani 1 1 d . . .

loop_
_atom_site_aniso_label
_atom_site_aniso_U_11
_atom_site_aniso_U_22
_atom_site_aniso_U_33
_atom_site_aniso_U_23
_atom_site_aniso_U_13
_atom_site_aniso_U_12
Co2 0.0243(5) 0.0331(5) 0.0136(4) -0.0013(4) 0.0064(3) 0.0023(4)
Fe2 0.0243(5) 0.0331(5) 0.0136(4) -0.0013(4) 0.0064(3) 0.0023(4)
Co1 0.0223(7) 0.0286(7) 0.0142(6) 0.000 0.0054(5) 0.000
Fe1 0.0223(7) 0.0286(7) 0.0142(6) 0.000 0.0054(5) 0.000
O3 0.019(2) 0.032(2) 0.0129(19) 0.0065(18) 0.0054(17) 0.0005(19)
C1 0.033(4) 0.024(3) 0.026(3) -0.004(3) 0.017(3) 0.003(3)
C2 0.026(4) 0.039(4) 0.013(3) 0.003(3) 0.003(3) 0.010(3)
C3 0.037(4) 0.058(5) 0.015(3) -0.001(3) 0.006(3) 0.017(4)
C4 0.038(5) 0.046(4) 0.026(3) 0.005(3) 0.013(3) 0.013(4)
C5 0.027(4) 0.030(4) 0.021(3) 0.001(3) 0.013(3) 0.006(3)
C6 0.034(4) 0.036(4) 0.017(3) 0.002(3) 0.009(3) 0.009(3)
C7 0.037(4) 0.025(3) 0.020(3) 0.002(3) 0.007(3) 0.001(3)
O1 0.033(3) 0.046(3) 0.017(2) 0.007(2) 0.007(2) 0.011(2)
O2 0.031(3) 0.040(3) 0.027(2) 0.005(2) 0.013(2) 0.016(2)
N1 0.027(3) 0.034(3) 0.013(2) 0.005(2) 0.006(2) 0.005(3)
N2 0.026(3) 0.030(3) 0.014(2) 0.001(2) 0.008(2) 0.006(3)
N3 0.029(3) 0.032(3) 0.011(2) 0.003(2) 0.005(2) 0.006(3)

loop_
_atom_type_symbol
_atom_type_description
_atom_type_scat_dispersion_real
_atom_type_scat_dispersion_imag
_atom_type_scat_source
C C 0.0033 0.0016 'International Tables Vol C Tables 4.2.6.8 and 6.1.1.4'
H H 0.0000 0.0000 'International Tables Vol C Tables 4.2.6.8 and 6.1.1.4'
N N 0.0061 0.0033 'International Tables Vol C Tables 4.2.6.8 and 6.1.1.4'
O O 0.0106 0.0060 'International Tables Vol C Tables 4.2.6.8 and 6.1.1.4'
Fe Fe 0.3463 0.8444 'International Tables Vol C Tables 4.2.6.8 and 6.1.1.4'
Co Co 0.3494 0.9721 'International Tables Vol C Tables 4.2.6.8 and 6.1.1.4'

loop_
_geom_angle_atom_site_label_1
_geom_angle_atom_site_label_2
_geom_angle_atom_site_label_3
_geom_angle
_geom_angle_site_symmetry_1
_geom_angle_site_symmetry_3
O3 Fe2 O1 100.73(16) . 7
O3 Fe2 N3 95.01(17) . 6
O1 Fe2 N3 91.79(18) 7 6
O3 Fe2 N1 139.86(17) . .
O1 Fe2 N1 92.26(17) 7 .
N3 Fe2 N1 122.61(19) 6 .
O3 Fe2 O3 80.04(15) . 5_655
O1 Fe2 O3 179.17(16) 7 5_655
N3 Fe2 O3 87.84(17) 6 5_655
N1 Fe2 O3 87.32(16) . 5_655
O3 Fe1 O3 170.7(2) 2_654 .
O3 Fe1 O2 92.44(15) 2_654 8
O3 Fe1 O2 94.13(15) . 8
O3 Fe1 O2 94.13(15) 2_654 7
O3 Fe1 O2 92.44(15) . 7
O2 Fe1 O2 90.5(2) 8 7
O3 Fe1 N2 84.36(16) 2_654 6
O3 Fe1 N2 89.51(16) . 6
O2 Fe1 N2 174.97(18) 8 6
O2 Fe1 N2 85.91(18) 7 6
O3 Fe1 N2 89.51(16) 2_654 5_655
O3 Fe1 N2 84.36(16) . 5_655
O2 Fe1 N2 85.91(18) 8 5_655
O2 Fe1 N2 174.97(18) 7 5_655
N2 Fe1 N2 97.9(3) 6 5_655
Fe2 O3 Fe1 106.63(17) . .
Fe2 O3 Co2 99.96(15) . 5_655
Fe1 O3 Co2 116.75(17) . 5_655
N1 C1 C2 108.0(5) . .
N1 C1 C6 131.3(5) . .
C2 C1 C6 120.7(5) . .
N3 C2 C1 107.6(5) . .
N3 C2 C3 130.7(5) . .
C1 C2 C3 121.6(6) . .
C4 C3 C2 117.8(6) . .
C3 C4 C5 121.7(6) . .
C6 C5 C4 120.3(6) . .
C6 C5 C7 122.3(5) . .
C4 C5 C7 117.3(5) . .
C5 C6 C1 117.8(5) . .
O2 C7 O1 126.6(6) . .
O2 C7 C5 116.1(5) . .
O1 C7 C5 117.2(5) . .
C7 O1 Co2 123.3(4) . 7
C7 O2 Co1 136.0(4) . 7
N2 N1 C1 106.3(4) . .
N2 N1 Fe2 115.9(4) . .
C1 N1 Fe2 137.6(4) . .
N3 N2 N1 110.2(4) . .
N3 N2 Co1 120.8(4) . 5_655
N1 N2 Co1 128.0(3) . 5_655
N2 N3 C2 107.8(4) . .
N2 N3 Co2 113.9(4) . 6_556
C2 N3 Co2 137.7(4) . 6_556

loop_
_geom_bond_atom_site_label_1
_geom_bond_atom_site_label_2
_geom_bond_distance
_geom_bond_site_symmetry_2
Fe2 O3 2.013(4) .
Fe2 O1 2.037(4) 7
Fe2 N3 2.072(5) 6
Fe2 N1 2.079(4) .
Fe2 O3 2.171(4) 5_655
Fe1 O3 2.062(3) 2_654
Fe1 O3 2.062(3) .
Fe1 O2 2.074(4) 8
Fe1 O2 2.074(4) 7
Fe1 N2 2.131(5) 6
Fe1 N2 2.131(5) 5_655
C1 N1 1.363(7) .
C1 C2 1.373(7) .
C1 C6 1.419(8) .
C2 N3 1.349(7) .
C2 C3 1.397(8) .
C3 C4 1.366(8) .
C4 C5 1.417(7) .
C5 C6 1.377(7) .
C5 C7 1.514(8) .
C7 O2 1.242(7) .
C7 O1 1.265(6) .
N1 N2 1.352(6) .
N2 N3 1.334(6) .
